data_2020824
loop_
_publ_author_name
'Szell, Patrick M. J.'
'Gabriel, Shaina A.'
'Gill, Russell D. D.'
'Wan, Shirley Y. H.'
'Gabidullin, Bulat'
'Bryce, David L.'

_publ_section_title
;
 ^13^C and ^19^F solid-state NMR and X-ray crystallographic study of
 halogen-bonded frameworks featuring nitrogen-containing heterocycles
;
_journal_coeditor_code YP3130
_journal_issue 3
_journal_name_full 'Acta Crystallographica Section C'
_journal_page_first 157
_journal_page_last 167
_journal_paper_doi 10.1107/S2053229616015023
_journal_volume 73
_journal_year 2017
_chemical_formula_iupac 'C6 F3 I3, C8 H12 N2'
_chemical_formula_moiety 'C6 F3 I3, C8 H12 N2'
_chemical_formula_sum 'C14 H12 F3 I3 N2'
_chemical_formula_weight 645.96
_chemical_melting_point 398
_chemical_name_systematic
;
2,3,5,6-Tetramethylpyrazine--1,3,5-trifluoro-2,4,6-triiodobenzene (1/1)
;
_space_group_crystal_system monoclinic
_space_group_IT_number 14
_space_group_name_Hall '-P 2ybc'
_space_group_name_H-M_alt 'P 1 21/c 1'
_symmetry_space_group_name_Hall '-P 2ybc'
_symmetry_space_group_name_H-M 'P 1 21/c 1'
_atom_sites_solution_hydrogens geom
_audit_creation_method SHELXL-2014/7
_cell_angle_alpha 90
_cell_angle_beta 115.398(2)
_cell_angle_gamma 90
_cell_formula_units_Z 4
_cell_length_a 7.9818(3)
_cell_length_b 26.7046(9)
_cell_length_c 9.2220(3)
_cell_measurement_reflns_used 9977
_cell_measurement_temperature 200(2)
_cell_measurement_theta_max 27.77
_cell_measurement_theta_min 2.56
_cell_volume 1775.69(11)
_computing_cell_refinement
;
APEX2 (Bruker, 2012)
;
_computing_data_collection
;
APEX2 (Bruker, 2012)
;
_computing_data_reduction
;
SAINT and XPREP (Bruker, 2009)
;
_computing_molecular_graphics
;
Mercury (Macrae <i>et al.</i>,  2008)
;
_computing_publication_material
;
CIFTAB (Sheldrick, 1997)
;
_computing_structure_refinement
;
SHELXL2014 (Sheldrick, 2015b) and <i>WinGX</i> (Farrugia, 2012)
;
_computing_structure_solution
;
SHELXT (Sheldrick, 2015a)
;
_diffrn_ambient_temperature 200(2)
_diffrn_detector_area_resol_mean 8.33
_diffrn_measured_fraction_theta_full 0.999
_diffrn_measured_fraction_theta_max 0.998
_diffrn_measurement_device_type 'Bruker APEXII CCD'
_diffrn_measurement_method '\f and \w scans'
_diffrn_radiation_type MoK\a
_diffrn_radiation_wavelength 0.71073
_diffrn_reflns_av_R_equivalents 0.0424
_diffrn_reflns_limit_h_max 10
_diffrn_reflns_limit_h_min -10
_diffrn_reflns_limit_k_max 35
_diffrn_reflns_limit_k_min -34
_diffrn_reflns_limit_l_max 12
_diffrn_reflns_limit_l_min -11
_diffrn_reflns_number 29591
_diffrn_reflns_theta_full 25.242
_diffrn_reflns_theta_max 27.901
_diffrn_reflns_theta_min 1.525
_exptl_absorpt_coefficient_mu 5.305
_exptl_absorpt_correction_T_max 0.7456
_exptl_absorpt_correction_T_min 0.4428
_exptl_absorpt_correction_type multi-scan
_exptl_absorpt_process_details
;
(SADABS; Bruker, 2003)
;
_exptl_crystal_colour colorless
_exptl_crystal_density_diffrn 2.416
_exptl_crystal_description rod
_exptl_crystal_F_000 1184
_exptl_crystal_size_max 0.518
_exptl_crystal_size_mid 0.257
_exptl_crystal_size_min 0.105
_refine_diff_density_max 0.586
_refine_diff_density_min -1.639
_refine_ls_extinction_method none
_refine_ls_goodness_of_fit_ref 1.185
_refine_ls_hydrogen_treatment constr
_refine_ls_matrix_type full
_refine_ls_number_parameters 203
_refine_ls_number_reflns 4238
_refine_ls_number_restraints 0
_refine_ls_restrained_S_all 1.185
_refine_ls_R_factor_all 0.0326
_refine_ls_R_factor_gt 0.0290
_refine_ls_shift/su_max 0.003
_refine_ls_shift/su_mean 0.000
_refine_ls_structure_factor_coef Fsqd
_refine_ls_weighting_details 'w=1/[\s^2^(Fo^2^)+(0.0295P)^2^+1.8982P] where P=(Fo^2^+2Fc^2^)/3'
_refine_ls_weighting_scheme calc
_refine_ls_wR_factor_gt 0.0659
_refine_ls_wR_factor_ref 0.0674
_reflns_number_gt 3892
_reflns_number_total 4238
_reflns_threshold_expression 'I > 2\s(I)'
_cod_data_source_file yp3130sup1.cif
_cod_data_source_block db146
_cod_database_code 2020824
_shelx_space_group_comment
;
The symmetry employed for this shelxl refinement is uniquely defined
by the following loop, which should always be used as a source of
symmetry information in preference to the above space-group names.
They are only intended as comments.
;
_shelx_estimated_absorpt_t_min 0.170
_shelx_estimated_absorpt_t_max 0.606

loop_
_space_group_symop_operation_xyz
'x, y, z'
'-x, y+1/2, -z+1/2'
'-x, -y, -z'
'x, -y-1/2, z-1/2'

loop_
_atom_site_type_symbol
_atom_site_label
_atom_site_fract_x
_atom_site_fract_y
_atom_site_fract_z
_atom_site_U_iso_or_equiv
_atom_site_adp_type
_atom_site_calc_flag
_atom_site_occupancy
C C1 0.6742(5) 0.45071(13) 0.3810(4) 0.0233(7) Uani d 1
C C2 0.5309(5) 0.45006(13) 0.2272(4) 0.0236(7) Uani d 1
C C3 0.4763(5) 0.40684(13) 0.1356(4) 0.0246(7) Uani d 1
C C4 0.5684(5) 0.36328(13) 0.2032(4) 0.0247(7) Uani d 1
C C5 0.7107(5) 0.36093(13) 0.3568(4) 0.0237(7) Uani d 1
C C6 0.7595(5) 0.40557(13) 0.4397(4) 0.0246(7) Uani d 1
C C7 1.1004(6) 0.56055(15) 0.9216(5) 0.0374(9) Uani d 1
H H7A 1.0631 0.5365 0.8330 0.056 Uiso calc 1
H H7B 1.0620 0.5482 1.0028 0.056 Uiso calc 1
H H7C 1.2354 0.5646 0.9699 0.056 Uiso calc 1
C C8 1.0090(5) 0.61026(14) 0.8586(5) 0.0269(7) Uani d 1
C C9 1.0623(5) 0.65410(13) 0.9482(4) 0.0256(7) Uani d 1
C C10 1.2160(7) 0.65493(16) 1.1139(5) 0.0400(10) Uani d 1
H H10A 1.3342 0.6608 1.1081 0.060 Uiso calc 1
H H10B 1.2208 0.6227 1.1664 0.060 Uiso calc 1
H H10C 1.1939 0.6818 1.1759 0.060 Uiso calc 1
C C11 0.6320(6) 0.65340(16) 0.4831(5) 0.0354(9) Uani d 1
H H11A 0.6801 0.6659 0.4084 0.053 Uiso calc 1
H H11B 0.5297 0.6748 0.4776 0.053 Uiso calc 1
H H11C 0.5871 0.6190 0.4537 0.053 Uiso calc 1
C C12 0.7844(5) 0.65404(13) 0.6512(4) 0.0238(7) Uani d 1
C C13 0.8365(5) 0.69778(13) 0.7418(4) 0.0262(7) Uani d 1
C C14 0.7447(6) 0.74686(15) 0.6771(6) 0.0416(10) Uani d 1
H H14A 0.7944 0.7725 0.7610 0.062 Uiso calc 1
H H14B 0.6107 0.7437 0.6425 0.062 Uiso calc 1
H H14C 0.7688 0.7566 0.5853 0.062 Uiso calc 1
N N1 0.8696(4) 0.61067(11) 0.7105(4) 0.0250(6) Uani d 1
N N2 0.9762(5) 0.69739(11) 0.8890(4) 0.0266(6) Uani d 1
F F1 0.8978(3) 0.40462(9) 0.5893(3) 0.0370(5) Uani d 1
F F2 0.4432(3) 0.49317(8) 0.1650(3) 0.0356(5) Uani d 1
F F3 0.5167(4) 0.32068(8) 0.1168(3) 0.0376(6) Uani d 1
I I1 0.75461(3) 0.51659(2) 0.51617(3) 0.02766(7) Uani d 1
I I2 0.26993(4) 0.40876(2) -0.09761(3) 0.03493(8) Uani d 1
I I3 0.84031(4) 0.29339(2) 0.45734(3) 0.03048(8) Uani d 1

loop_
_atom_site_aniso_label
_atom_site_aniso_U_11
_atom_site_aniso_U_22
_atom_site_aniso_U_33
_atom_site_aniso_U_12
_atom_site_aniso_U_13
_atom_site_aniso_U_23
C1 0.0234(17) 0.0213(16) 0.0227(17) -0.0031(13) 0.0076(14) -0.0036(13)
C2 0.0256(17) 0.0201(16) 0.0214(17) 0.0030(13) 0.0066(14) 0.0040(13)
C3 0.0248(17) 0.0271(17) 0.0164(16) -0.0029(14) 0.0035(14) 0.0011(13)
C4 0.0278(18) 0.0242(17) 0.0202(17) -0.0045(14) 0.0083(14) -0.0054(13)
C5 0.0256(17) 0.0209(16) 0.0221(17) 0.0030(13) 0.0078(14) 0.0037(13)
C6 0.0215(16) 0.0285(18) 0.0168(16) -0.0033(14) 0.0016(13) -0.0014(13)
C7 0.043(2) 0.0242(18) 0.037(2) 0.0072(17) 0.0093(19) 0.0021(16)
C8 0.0286(18) 0.0246(17) 0.0266(18) 0.0004(14) 0.0110(15) 0.0026(14)
C9 0.0290(18) 0.0235(17) 0.0218(17) -0.0017(14) 0.0085(15) 0.0006(14)
C10 0.048(3) 0.034(2) 0.026(2) -0.0022(19) 0.0041(19) 0.0010(17)
C11 0.034(2) 0.034(2) 0.027(2) -0.0010(17) 0.0024(17) -0.0043(16)
C12 0.0229(16) 0.0238(17) 0.0209(17) -0.0002(13) 0.0058(14) -0.0017(13)
C13 0.0286(18) 0.0218(16) 0.0243(18) 0.0011(14) 0.0076(15) -0.0010(14)
C14 0.044(2) 0.0245(19) 0.040(2) 0.0053(17) 0.0019(19) -0.0006(17)
N1 0.0256(15) 0.0216(14) 0.0259(15) -0.0009(12) 0.0093(13) -0.0030(12)
N2 0.0320(16) 0.0212(14) 0.0222(15) -0.0017(12) 0.0075(13) -0.0022(12)
F1 0.0348(12) 0.0343(12) 0.0231(11) -0.0008(10) -0.0055(10) 0.0000(9)
F2 0.0386(13) 0.0240(11) 0.0330(12) 0.0079(9) 0.0047(10) 0.0040(9)
F3 0.0461(14) 0.0226(11) 0.0329(12) -0.0043(10) 0.0062(11) -0.0087(9)
I1 0.02873(13) 0.02442(12) 0.02914(13) -0.00499(9) 0.01176(10) -0.00770(9)
I2 0.03110(14) 0.04383(16) 0.01930(12) -0.00144(11) 0.00075(10) -0.00015(10)
I3 0.03278(14) 0.02334(12) 0.03413(14) 0.00554(9) 0.01321(11) 0.00662(9)

loop_
_atom_type_symbol
_atom_type_description
_atom_type_scat_dispersion_real
_atom_type_scat_dispersion_imag
_atom_type_scat_source
C C 0.0033 0.0016 'International Tables Vol C Tables 4.2.6.8 and 6.1.1.4'
H H 0.0000 0.0000 'International Tables Vol C Tables 4.2.6.8 and 6.1.1.4'
N N 0.0061 0.0033 'International Tables Vol C Tables 4.2.6.8 and 6.1.1.4'
F F 0.0171 0.0103 'International Tables Vol C Tables 4.2.6.8 and 6.1.1.4'
I I -0.4742 1.8119 'International Tables Vol C Tables 4.2.6.8 and 6.1.1.4'

loop_
_geom_angle_atom_site_label_1
_geom_angle_atom_site_label_2
_geom_angle_atom_site_label_3
_geom_angle
C6 C1 C2 116.3(3)
C6 C1 I1 121.9(3)
C2 C1 I1 121.8(3)
F2 C2 C3 118.9(3)
F2 C2 C1 118.4(3)
C3 C2 C1 122.6(3)
C4 C3 C2 117.5(3)
C4 C3 I2 121.6(3)
C2 C3 I2 120.9(3)
F3 C4 C3 118.5(3)
F3 C4 C5 118.4(3)
C3 C4 C5 123.1(3)
C6 C5 C4 116.1(3)
C6 C5 I3 122.1(3)
C4 C5 I3 121.7(3)
F1 C6 C1 118.0(3)
F1 C6 C5 117.6(3)
C1 C6 C5 124.4(3)
C8 C7 H7A 109.5
C8 C7 H7B 109.5
H7A C7 H7B 109.5
C8 C7 H7C 109.5
H7A C7 H7C 109.5
H7B C7 H7C 109.5
N1 C8 C9 120.4(3)
N1 C8 C7 116.9(3)
C9 C8 C7 122.6(3)
N2 C9 C8 120.9(3)
N2 C9 C10 117.2(3)
C8 C9 C10 121.9(3)
C9 C10 H10A 109.5
C9 C10 H10B 109.5
H10A C10 H10B 109.5
C9 C10 H10C 109.5
H10A C10 H10C 109.5
H10B C10 H10C 109.5
C12 C11 H11A 109.5
C12 C11 H11B 109.5
H11A C11 H11B 109.5
C12 C11 H11C 109.5
H11A C11 H11C 109.5
H11B C11 H11C 109.5
N1 C12 C13 120.9(3)
N1 C12 C11 117.2(3)
C13 C12 C11 122.0(3)
N2 C13 C12 120.5(3)
N2 C13 C14 117.7(3)
C12 C13 C14 121.8(3)
C13 C14 H14A 109.5
C13 C14 H14B 109.5
H14A C14 H14B 109.5
C13 C14 H14C 109.5
H14A C14 H14C 109.5
H14B C14 H14C 109.5
C12 N1 C8 118.6(3)
C9 N2 C13 118.7(3)

loop_
_geom_bond_atom_site_label_1
_geom_bond_atom_site_label_2
_geom_bond_distance
C1 C6 1.376(5)
C1 C2 1.389(5)
C1 I1 2.092(3)
C2 F2 1.342(4)
C2 C3 1.386(5)
C3 C4 1.375(5)
C3 I2 2.074(3)
C4 F3 1.348(4)
C4 C5 1.386(5)
C5 C6 1.379(5)
C5 I3 2.088(3)
C6 F1 1.347(4)
C7 C8 1.506(5)
C7 H7A 0.9800
C7 H7B 0.9800
C7 H7C 0.9800
C8 N1 1.342(5)
C8 C9 1.390(5)
C9 N2 1.336(5)
C9 C10 1.495(5)
C10 H10A 0.9800
C10 H10B 0.9800
C10 H10C 0.9800
C11 C12 1.505(5)
C11 H11A 0.9800
C11 H11B 0.9800
C11 H11C 0.9800
C12 N1 1.336(5)
C12 C13 1.392(5)
C13 N2 1.337(5)
C13 C14 1.495(5)
C14 H14A 0.9800
C14 H14B 0.9800
C14 H14C 0.9800

loop_
_geom_hbond_atom_site_label_D
_geom_hbond_atom_site_label_H
_geom_hbond_atom_site_label_A
_geom_hbond_site_symmetry_A
_geom_hbond_distance_DH
_geom_hbond_distance_HA
_geom_hbond_distance_DA
_geom_hbond_angle_DHA
C7 H7A I1 . 0.98 2.95 3.758(4) 140.3
C10 H10C I3 2_756 0.98 3.19 3.749(4) 117.8
C11 H11C I1 . 0.98 2.99 3.760(4) 136.3
C14 H14A I3 2_756 0.98 3.01 3.782(4) 136.5

loop_
_geom_torsion_atom_site_label_1
_geom_torsion_atom_site_label_2
_geom_torsion_atom_site_label_3
_geom_torsion_atom_site_label_4
_geom_torsion
C6 C1 C2 F2 179.8(3)
I1 C1 C2 F2 0.2(5)
C6 C1 C2 C3 -0.6(6)
I1 C1 C2 C3 179.7(3)
F2 C2 C3 C4 -179.7(3)
C1 C2 C3 C4 0.7(6)
F2 C2 C3 I2 2.6(5)
C1 C2 C3 I2 -177.0(3)
C2 C3 C4 F3 179.5(3)
I2 C3 C4 F3 -2.8(5)
C2 C3 C4 C5 0.3(6)
I2 C3 C4 C5 178.0(3)
F3 C4 C5 C6 179.5(3)
C3 C4 C5 C6 -1.4(6)
F3 C4 C5 I3 -1.4(5)
C3 C4 C5 I3 177.8(3)
C2 C1 C6 F1 -179.3(3)
I1 C1 C6 F1 0.4(5)
C2 C1 C6 C5 -0.5(6)
I1 C1 C6 C5 179.1(3)
C4 C5 C6 F1 -179.8(3)
I3 C5 C6 F1 1.1(5)
C4 C5 C6 C1 1.5(6)
I3 C5 C6 C1 -177.7(3)
N1 C8 C9 N2 0.0(6)
C7 C8 C9 N2 -179.1(4)
N1 C8 C9 C10 179.6(4)
C7 C8 C9 C10 0.5(6)
N1 C12 C13 N2 1.5(6)
C11 C12 C13 N2 -178.0(4)
N1 C12 C13 C14 179.2(4)
C11 C12 C13 C14 -0.3(6)
C13 C12 N1 C8 -1.1(5)
C11 C12 N1 C8 178.4(4)
C9 C8 N1 C12 0.4(6)
C7 C8 N1 C12 179.5(4)
C8 C9 N2 C13 0.4(6)
C10 C9 N2 C13 -179.2(4)
C12 C13 N2 C9 -1.1(6)
C14 C13 N2 C9 -178.9(4)

_cod_database_fobs_code 2020824
